data_7118058
loop_
_publ_author_name
'Zhang, Hai-Rong'
'Liu, Yan-Cheng'
'Meng, Ting'
'Qin, Qi-Pin'
'Tang, Shang-Feng'
'Chen, Zhen-Feng'
'Zou, Bi-Qun'
'Liu, You-Nian'
'Liang, Hong'

_publ_section_title
;
 Cytotoxicity, DNA binding and cell apoptosis induction of a zinc(ii)
 complex of HBrQ
;
_journal_issue 12
_journal_name_full 'Med. Chem. Commun.'
_journal_page_first 2224
_journal_paper_doi 10.1039/C5MD00406C
_journal_volume 6
_journal_year 2015
_chemical_formula_moiety '2(C10 H9 Br N O2 Zn0.5)'
_chemical_formula_sum 'C20 H18 Br2 N2 O4 Zn'
_chemical_formula_weight 575.55
_chemical_name_systematic
;
 ? 
;
_space_group_crystal_system monoclinic
_space_group_IT_number 14
_space_group_name_Hall '-P 2ybc'
_space_group_name_H-M_alt 'P 1 21/c 1'
_symmetry_space_group_name_Hall '-P 2ybc'
_symmetry_space_group_name_H-M 'P 1 21/c 1'
_atom_sites_solution_hydrogens geom
_atom_sites_solution_primary direct
_atom_sites_solution_secondary difmap
_audit_creation_date 2014-10-17
_audit_creation_method
;
  Olex2 1.1
  (compiled 2011.02.15 svn.r1672, GUI svn.r3494)
;
_audit_update_record
;
2015-04-15 deposited with the CCDC.
2015-11-12 downloaded from the CCDC.
;
_cell_angle_alpha 90.00
_cell_angle_beta 97.646(4)
_cell_angle_gamma 90.00
_cell_formula_units_Z 2
_cell_length_a 5.06412(19)
_cell_length_b 18.1609(12)
_cell_length_c 11.4569(4)
_cell_measurement_reflns_used 1292
_cell_measurement_temperature 293(2)
_cell_measurement_theta_max 28.6127
_cell_measurement_theta_min 3.3586
_cell_volume 1044.31(9)
_computing_cell_refinement
;
CrysAlisPro, Agilent Technologies,
Version 1.171.35.21 (release 20-01-2012 CrysAlis171 .NET)
(compiled Jan 23 2012,18:06:46)
;
_computing_data_collection
;
CrysAlisPro, Agilent Technologies,
Version 1.171.35.21 (release 20-01-2012 CrysAlis171 .NET)
(compiled Jan 23 2012,18:06:46)
;
_computing_data_reduction
;
CrysAlisPro, Agilent Technologies,
Version 1.171.35.21 (release 20-01-2012 CrysAlis171 .NET)
(compiled Jan 23 2012,18:06:46)
;
_computing_molecular_graphics
;
O. V. Dolomanov, L. J. Bourhis, R. J. Gildea, J. A. K. Howard and H. Puschmann,
OLEX2: a complete structure solution, refinement and analysis program.
J. Appl. Cryst. (2009). 42, 339-341.
;
_computing_publication_material
;
O. V. Dolomanov, L. J. Bourhis, R. J. Gildea, J. A. K. Howard and H. Puschmann,
OLEX2: a complete structure solution, refinement and analysis program.
J. Appl. Cryst. (2009). 42, 339-341.
;
_computing_structure_refinement 'SHELXL-97 (Sheldrick, 1997)'
_computing_structure_solution 'A short history of SHELX (Sheldrick, 2007)/Bruker'
_diffrn_ambient_temperature 293(2)
_diffrn_detector_area_resol_mean 15.9784
_diffrn_measured_fraction_theta_full 0.999
_diffrn_measured_fraction_theta_max 0.999
_diffrn_measurement_details
;
  1 omega  -84.00  -56.00   0.5000   50.0000
omega____ theta____ kappa____ phi______ frames
    -      -17.6216 -178.0000  120.0000 56

  2 omega  -88.00  -43.00   0.5000   50.0000
omega____ theta____ kappa____ phi______ frames
    -      -17.6216  -77.0000   30.0000 90

  3 omega  -74.00  -46.00   0.5000   50.0000
omega____ theta____ kappa____ phi______ frames
    -      -17.6216 -178.0000 -120.0000 56

  4 omega  -13.00   58.00   0.5000   50.0000
omega____ theta____ kappa____ phi______ frames
    -       18.7935  -99.0000 -150.0000 142

  5 omega  -50.00   40.00   0.5000   50.0000
omega____ theta____ kappa____ phi______ frames
    -       18.7935  -57.0000   60.0000 180
;
_diffrn_measurement_device_type 'SuperNova, Single source at offset), Eos'
_diffrn_measurement_method '\w scans'
_diffrn_orient_matrix_UB_11 -0.0030927000
_diffrn_orient_matrix_UB_12 0.0378914000
_diffrn_orient_matrix_UB_13 0.0149062000
_diffrn_orient_matrix_UB_21 0.1080193000
_diffrn_orient_matrix_UB_22 -0.0055213000
_diffrn_orient_matrix_UB_23 0.0452818000
_diffrn_orient_matrix_UB_31 0.0910395000
_diffrn_orient_matrix_UB_32 0.0077484000
_diffrn_orient_matrix_UB_33 -0.0403476000
_diffrn_radiation_monochromator mirror
_diffrn_radiation_type 'Mo K\a'
_diffrn_radiation_wavelength 0.7107
_diffrn_reflns_av_R_equivalents 0.0388
_diffrn_reflns_av_unetI/netI 0.0535
_diffrn_reflns_limit_h_max 6
_diffrn_reflns_limit_h_min -4
_diffrn_reflns_limit_k_max 22
_diffrn_reflns_limit_k_min -22
_diffrn_reflns_limit_l_max 13
_diffrn_reflns_limit_l_min -14
_diffrn_reflns_number 5059
_diffrn_reflns_theta_full 26.37
_diffrn_reflns_theta_max 26.37
_diffrn_reflns_theta_min 3.59
_diffrn_source 'SuperNova (Mo) X-ray Source'
_exptl_absorpt_coefficient_mu 5.031
_exptl_absorpt_correction_T_max 1.00000
_exptl_absorpt_correction_T_min 0.58519
_exptl_absorpt_correction_type multi-scan
_exptl_absorpt_process_details
;
CrysAlisPro, Agilent Technologies,
Version 1.171.35.21 (release 20-01-2012 CrysAlis171 .NET)
(compiled Jan 23 2012,18:06:46)
Empirical absorption correction using spherical harmonics,
 implemented in SCALE3 ABSPACK scaling algorithm.
;
_exptl_crystal_density_diffrn 1.830
_exptl_crystal_density_method 'not measured'
_exptl_crystal_F_000 568
_exptl_crystal_size_max 0.44
_exptl_crystal_size_mid 0.20
_exptl_crystal_size_min 0.15
_refine_diff_density_max 0.695
_refine_diff_density_min -0.488
_refine_diff_density_rms 0.115
_refine_ls_extinction_method none
_refine_ls_goodness_of_fit_ref 1.084
_refine_ls_hydrogen_treatment mixed
_refine_ls_matrix_type full
_refine_ls_number_parameters 137
_refine_ls_number_reflns 2139
_refine_ls_number_restraints 2
_refine_ls_restrained_S_all 1.084
_refine_ls_R_factor_all 0.0887
_refine_ls_R_factor_gt 0.0585
_refine_ls_shift/su_max 0.000
_refine_ls_shift/su_mean 0.000
_refine_ls_structure_factor_coef Fsqd
_refine_ls_weighting_details 'calc w=1/[\s^2^(Fo^2^)+(0.0692P)^2^+0.1188P] where P=(Fo^2^+2Fc^2^)/3'
_refine_ls_weighting_scheme calc
_refine_ls_wR_factor_gt 0.1323
_refine_ls_wR_factor_ref 0.1466
_reflns_number_gt 1540
_reflns_number_total 2139
_reflns_threshold_expression >2sigma(I)
_cod_data_source_file c5md00406c2.cif
_cod_data_source_block czf-zhr-c-zn02-140909
_cod_depositor_comments 'Adding full bibliography for 7118058.cif.'
_cod_database_code 7118058
_audit_block_doi 10.5517/cc14kp3h
_reflns_odcompleteness_completeness 99.78
_reflns_odcompleteness_iscentric 1
_reflns_odcompleteness_theta 26.32

loop_
_space_group_symop_id
_space_group_symop_operation_xyz
1 'x, y, z'
2 '-x, y+1/2, -z+1/2'
3 '-x, -y, -z'
4 'x, -y-1/2, z-1/2'

loop_
_atom_site_label
_atom_site_type_symbol
_atom_site_fract_x
_atom_site_fract_y
_atom_site_fract_z
_atom_site_U_iso_or_equiv
_atom_site_adp_type
_atom_site_occupancy
_atom_site_symmetry_multiplicity
_atom_site_calc_flag
_atom_site_refinement_flags
Br1 Br 0.96770(18) 0.31929(5) 0.45154(6) 0.0850(3) Uani 1 1 d .
Zn1 Zn 1.0000 0.5000 1.0000 0.0403(3) Uani 1 2 d S
O1 O 1.2315(6) 0.5203(2) 0.8700(3) 0.0411(9) Uani 1 1 d .
O2 O 0.7030(6) 0.5772(2) 0.9139(3) 0.0502(10) Uani 1 1 d D
H2 H 0.552(6) 0.558(2) 0.893(4) 0.075 Uiso 1 1 d D
N1 N 0.8572(7) 0.4164(2) 0.8777(4) 0.0388(10) Uani 1 1 d .
C1 C 1.1728(9) 0.4790(3) 0.7772(4) 0.0394(12) Uani 1 1 d .
C2 C 1.2893(10) 0.4855(3) 0.6750(4) 0.0475(14) Uani 1 1 d .
H2A H 1.4155 0.5222 0.6699 0.057 Uiso 1 1 calc R
C3 C 1.2219(11) 0.4386(4) 0.5800(5) 0.0572(16) Uani 1 1 d .
H3 H 1.3024 0.4452 0.5124 0.069 Uiso 1 1 calc R
C4 C 1.0425(11) 0.3835(3) 0.5828(5) 0.0523(14) Uani 1 1 d .
C5 C 0.9119(9) 0.3731(3) 0.6822(4) 0.0416(12) Uani 1 1 d .
C6 C 0.7150(11) 0.3189(3) 0.6948(5) 0.0524(15) Uani 1 1 d .
H6 H 0.6654 0.2857 0.6340 0.063 Uiso 1 1 calc R
C7 C 0.5992(11) 0.3151(3) 0.7941(5) 0.0507(14) Uani 1 1 d .
H7 H 0.4710 0.2794 0.8024 0.061 Uiso 1 1 calc R
C8 C 0.6749(10) 0.3652(3) 0.8838(5) 0.0464(13) Uani 1 1 d .
H8 H 0.5929 0.3626 0.9517 0.056 Uiso 1 1 calc R
C9 C 0.9764(8) 0.4212(3) 0.7788(4) 0.0378(12) Uani 1 1 d .
C10 C 0.7484(12) 0.6349(4) 0.8395(6) 0.0695(19) Uani 1 1 d D
H10A H 0.7710 0.6799 0.8839 0.104 Uiso 1 1 calc R
H10B H 0.5991 0.6397 0.7788 0.104 Uiso 1 1 calc R
H10C H 0.9065 0.6251 0.8042 0.104 Uiso 1 1 calc R

loop_
_atom_site_aniso_label
_atom_site_aniso_U_11
_atom_site_aniso_U_22
_atom_site_aniso_U_33
_atom_site_aniso_U_23
_atom_site_aniso_U_13
_atom_site_aniso_U_12
Br1 0.1232(7) 0.0789(6) 0.0532(4) -0.0216(4) 0.0128(4) -0.0179(5)
Zn1 0.0312(4) 0.0453(5) 0.0446(5) -0.0072(4) 0.0057(3) -0.0062(4)
O1 0.0283(17) 0.052(2) 0.0436(19) -0.0072(17) 0.0069(15) -0.0081(15)
O2 0.0290(18) 0.052(3) 0.069(2) 0.0121(19) 0.0027(17) -0.0047(17)
N1 0.029(2) 0.043(3) 0.043(2) -0.006(2) 0.0015(17) -0.0012(18)
C1 0.029(2) 0.043(3) 0.045(3) 0.000(2) 0.000(2) 0.003(2)
C2 0.045(3) 0.050(4) 0.048(3) 0.001(3) 0.009(2) -0.007(2)
C3 0.062(4) 0.064(4) 0.047(3) -0.001(3) 0.013(3) 0.001(3)
C4 0.058(3) 0.052(4) 0.044(3) -0.009(3) -0.005(3) 0.000(3)
C5 0.036(3) 0.042(3) 0.044(3) -0.006(2) -0.004(2) 0.003(2)
C6 0.051(3) 0.044(3) 0.058(4) -0.010(3) -0.007(3) -0.004(3)
C7 0.043(3) 0.041(3) 0.067(4) 0.000(3) 0.002(3) -0.009(3)
C8 0.039(3) 0.046(3) 0.055(3) 0.000(3) 0.009(2) -0.006(2)
C9 0.026(2) 0.041(3) 0.045(3) 0.003(2) -0.003(2) 0.005(2)
C10 0.054(4) 0.064(5) 0.090(5) 0.019(4) 0.009(3) -0.006(3)

loop_
_atom_type_symbol
_atom_type_description
_atom_type_scat_dispersion_real
_atom_type_scat_dispersion_imag
_atom_type_scat_source
C C 0.0033 0.0016 'International Tables Vol C Tables 4.2.6.8 and 6.1.1.4'
H H 0.0000 0.0000 'International Tables Vol C Tables 4.2.6.8 and 6.1.1.4'
Br Br -0.2901 2.4595 'International Tables Vol C Tables 4.2.6.8 and 6.1.1.4'
N N 0.0061 0.0033 'International Tables Vol C Tables 4.2.6.8 and 6.1.1.4'
O O 0.0106 0.0060 'International Tables Vol C Tables 4.2.6.8 and 6.1.1.4'
Zn Zn 0.2839 1.4301 'International Tables Vol C Tables 4.2.6.8 and 6.1.1.4'

loop_
_geom_angle_atom_site_label_1
_geom_angle_atom_site_label_2
_geom_angle_atom_site_label_3
_geom_angle
_geom_angle_site_symmetry_1
_geom_angle_site_symmetry_3
O1 Zn1 O1 180.000(1) 3_767 .
O1 Zn1 O2 88.99(14) 3_767 3_767
O1 Zn1 O2 88.99(14) . .
O1 Zn1 O2 91.01(14) . 3_767
O1 Zn1 O2 91.01(14) 3_767 .
O1 Zn1 N1 99.98(14) 3_767 .
O1 Zn1 N1 80.02(14) . .
O1 Zn1 N1 80.02(14) 3_767 3_767
O1 Zn1 N1 99.98(14) . 3_767
O2 Zn1 O2 180.000(1) 3_767 .
N1 Zn1 O2 89.56(15) 3_767 .
N1 Zn1 O2 90.44(15) . .
N1 Zn1 O2 89.56(15) . 3_767
N1 Zn1 O2 90.44(15) 3_767 3_767
N1 Zn1 N1 180.000(2) . 3_767
C1 O1 Zn1 113.5(3) . .
Zn1 O2 H2 114(3) . .
C10 O2 Zn1 126.8(3) . .
C10 O2 H2 111(2) . .
C8 N1 Zn1 130.4(4) . .
C8 N1 C9 118.8(4) . .
C9 N1 Zn1 110.8(3) . .
O1 C1 C2 124.4(5) . .
O1 C1 C9 119.3(5) . .
C2 C1 C9 116.3(5) . .
C1 C2 H2A 119.2 . .
C1 C2 C3 121.5(5) . .
C3 C2 H2A 119.2 . .
C2 C3 H3 119.0 . .
C4 C3 C2 122.0(5) . .
C4 C3 H3 119.0 . .
C3 C4 Br1 119.9(5) . .
C3 C4 C5 120.5(5) . .
C5 C4 Br1 119.6(4) . .
C4 C5 C6 126.1(5) . .
C4 C5 C9 117.9(5) . .
C9 C5 C6 116.1(5) . .
C5 C6 H6 119.6 . .
C7 C6 C5 120.7(5) . .
C7 C6 H6 119.6 . .
C6 C7 H7 120.6 . .
C6 C7 C8 118.8(5) . .
C8 C7 H7 120.6 . .
N1 C8 C7 123.3(5) . .
N1 C8 H8 118.3 . .
C7 C8 H8 118.3 . .
N1 C9 C1 116.1(4) . .
N1 C9 C5 122.2(5) . .
C5 C9 C1 121.7(5) . .
O2 C10 H10A 109.5 . .
O2 C10 H10B 109.5 . .
O2 C10 H10C 109.5 . .
H10A C10 H10B 109.5 . .
H10A C10 H10C 109.5 . .
H10B C10 H10C 109.5 . .

loop_
_geom_bond_atom_site_label_1
_geom_bond_atom_site_label_2
_geom_bond_distance
_geom_bond_site_symmetry_2
Br1 C4 1.900(6) .
Zn1 O1 2.048(3) .
Zn1 O1 2.048(3) 3_767
Zn1 O2 2.193(3) 3_767
Zn1 O2 2.193(3) .
Zn1 N1 2.126(4) 3_767
Zn1 N1 2.126(4) .
O1 C1 1.303(6) .
O2 H2 0.848(10) .
O2 C10 1.389(7) .
N1 C8 1.319(6) .
N1 C9 1.356(6) .
C1 C2 1.384(7) .
C1 C9 1.448(7) .
C2 H2A 0.9300 .
C2 C3 1.389(8) .
C3 H3 0.9300 .
C3 C4 1.355(8) .
C4 C5 1.404(7) .
C5 C6 1.422(8) .
C5 C9 1.414(7) .
C6 H6 0.9300 .
C6 C7 1.349(8) .
C7 H7 0.9300 .
C7 C8 1.388(8) .
C8 H8 0.9300 .
C10 H10A 0.9600 .
C10 H10B 0.9600 .
C10 H10C 0.9600 .

loop_
_geom_torsion_atom_site_label_1
_geom_torsion_atom_site_label_2
_geom_torsion_atom_site_label_3
_geom_torsion_atom_site_label_4
_geom_torsion
_geom_torsion_site_symmetry_1
Br1 C4 C5 C6 -2.2(8) .
Br1 C4 C5 C9 178.9(4) .
Zn1 O1 C1 C2 175.7(4) .
Zn1 O1 C1 C9 -5.3(6) .
Zn1 N1 C8 C7 178.5(4) .
Zn1 N1 C9 C1 1.1(5) .
Zn1 N1 C9 C5 -178.4(4) .
O1 Zn1 O1 C1 -136(100) 3_767
O1 Zn1 O2 C10 155.6(5) 3_767
O1 Zn1 O2 C10 -24.4(5) .
O1 Zn1 N1 C8 179.1(5) .
O1 Zn1 N1 C8 -0.9(5) 3_767
O1 Zn1 N1 C9 177.1(3) 3_767
O1 Zn1 N1 C9 -2.9(3) .
O1 C1 C2 C3 178.5(5) .
O1 C1 C9 N1 2.8(7) .
O1 C1 C9 C5 -177.7(4) .
O2 Zn1 O1 C1 93.8(3) 3_767
O2 Zn1 O1 C1 -86.2(3) .
O2 Zn1 O2 C10 44(100) 3_767
O2 Zn1 N1 C8 88.0(5) 3_767
O2 Zn1 N1 C8 -92.0(5) .
O2 Zn1 N1 C9 86.0(3) .
O2 Zn1 N1 C9 -94.0(3) 3_767
N1 Zn1 O1 C1 -175.6(3) 3_767
N1 Zn1 O1 C1 4.4(3) .
N1 Zn1 O2 C10 -104.4(5) .
N1 Zn1 O2 C10 75.6(5) 3_767
N1 Zn1 N1 C8 -133(100) 3_767
N1 Zn1 N1 C9 45(100) 3_767
C1 C2 C3 C4 -1.0(9) .
C2 C1 C9 N1 -178.1(4) .
C2 C1 C9 C5 1.3(7) .
C2 C3 C4 Br1 -178.0(4) .
C2 C3 C4 C5 1.7(9) .
C3 C4 C5 C6 178.1(6) .
C3 C4 C5 C9 -0.8(8) .
C4 C5 C6 C7 -178.7(5) .
C4 C5 C9 N1 178.7(4) .
C4 C5 C9 C1 -0.7(7) .
C5 C6 C7 C8 0.3(8) .
C6 C5 C9 N1 -0.3(7) .
C6 C5 C9 C1 -179.7(5) .
C6 C7 C8 N1 -0.7(9) .
C8 N1 C9 C1 179.4(4) .
C8 N1 C9 C5 -0.1(7) .
C9 N1 C8 C7 0.6(8) .
C9 C1 C2 C3 -0.5(8) .
C9 C5 C6 C7 0.2(8) .
